data_7215550
loop_
_publ_author_name
'Imai, Yoshitane'
'Kamon, Kensaku'
'Kido, Shingo'
'Harada, Takunori'
'Tajima, Nobuo'
'Sato, Tomohiro'
'Kuroda, Reiko'
'Matsubara, Yoshio'

_publ_section_title
;
 Formation and crystal structure of the chiral charge-transfer complex
 with axially chiral 1,1'-bis-2-naphthol derivatives and tetracyanobenzene
;
_journal_coden_ASTM CRECF4
_journal_issue 4
_journal_name_full CrystEngComm
_journal_page_first 620
_journal_page_last 624
_journal_paper_doi 10.1039/b817131a
_journal_volume 11
_journal_year 2009
_chemical_formula_sum 'C20 H8 Br N4 O'
_chemical_formula_weight 400.21
_space_group_IT_number 5
_symmetry_cell_setting monoclinic
_symmetry_space_group_name_Hall 'C 2y'
_symmetry_space_group_name_H-M 'C 1 2 1'
_atom_sites_solution_hydrogens geom
_atom_sites_solution_primary direct
_atom_sites_solution_secondary difmap
_audit_creation_method SHELXL-97
_cell_angle_alpha 90.00
_cell_angle_beta 101.072(2)
_cell_angle_gamma 90.00
_cell_formula_units_Z 4
_cell_length_a 26.349(4)
_cell_length_b 7.3596(11)
_cell_length_c 8.8067(13)
_cell_measurement_reflns_used 3429
_cell_measurement_temperature 120(2)
_cell_measurement_theta_max 27.88
_cell_measurement_theta_min 1.58
_cell_volume 1676.0(4)
_computing_cell_refinement 'Bruker SAINT'
_computing_data_collection 'Bruker SMART'
_computing_data_reduction 'Bruker SAINT'
_computing_structure_refinement 'SHELXL-97 (Sheldrick, 1997)'
_computing_structure_solution 'SHELXS-97 (Sheldrick, 1997)'
_diffrn_ambient_temperature 120(2)
_diffrn_measured_fraction_theta_full 0.971
_diffrn_measured_fraction_theta_max 0.971
_diffrn_measurement_device_type 'CCD area detector'
_diffrn_measurement_method '\w scans'
_diffrn_radiation_monochromator graphite
_diffrn_radiation_source 'fine-focus sealed tube'
_diffrn_radiation_type MoK\a
_diffrn_radiation_wavelength 0.71073
_diffrn_reflns_av_R_equivalents 0.0248
_diffrn_reflns_av_sigmaI/netI 0.0603
_diffrn_reflns_limit_h_max 34
_diffrn_reflns_limit_h_min -34
_diffrn_reflns_limit_k_max 9
_diffrn_reflns_limit_k_min -9
_diffrn_reflns_limit_l_max 11
_diffrn_reflns_limit_l_min -11
_diffrn_reflns_number 7309
_diffrn_reflns_theta_full 27.88
_diffrn_reflns_theta_max 27.88
_diffrn_reflns_theta_min 1.58
_exptl_absorpt_coefficient_mu 2.469
_exptl_absorpt_correction_T_max 0.7903
_exptl_absorpt_correction_T_min 0.3189
_exptl_absorpt_correction_type empirical
_exptl_absorpt_process_details 'Bruker SADABS'
_exptl_crystal_colour orange
_exptl_crystal_density_diffrn 1.586
_exptl_crystal_density_method 'not measured'
_exptl_crystal_description plate
_exptl_crystal_F_000 796
_exptl_crystal_size_max 0.60
_exptl_crystal_size_mid 0.20
_exptl_crystal_size_min 0.10
_refine_diff_density_max 0.615
_refine_diff_density_min -0.297
_refine_diff_density_rms 0.065
_refine_ls_abs_structure_details 'Flack H D (1983), Acta Cryst. A39, 876-881'
_refine_ls_abs_structure_Flack 0.013(8)
_refine_ls_extinction_method none
_refine_ls_goodness_of_fit_ref 0.987
_refine_ls_hydrogen_treatment constr
_refine_ls_matrix_type full
_refine_ls_number_parameters 236
_refine_ls_number_reflns 3752
_refine_ls_number_restraints 1
_refine_ls_restrained_S_all 0.987
_refine_ls_R_factor_all 0.0309
_refine_ls_R_factor_gt 0.0275
_refine_ls_shift/su_max 0.002
_refine_ls_shift/su_mean 0.000
_refine_ls_structure_factor_coef Fsqd
_refine_ls_weighting_details 'calc w=1/[\s^2^(Fo^2^)+(0.0000P)^2^+0.1458P] where P=(Fo^2^+2Fc^2^)/3'
_refine_ls_weighting_scheme calc
_refine_ls_wR_factor_gt 0.0577
_refine_ls_wR_factor_ref 0.0641
_reflns_number_gt 3429
_reflns_number_total 3752
_reflns_threshold_expression >2sigma(I)
_cod_duplicate_entry 7200504
_cod_data_source_file b817131a.cif
_cod_data_source_block imai711_1
_cod_depositor_comments
;
The following automatic conversions were performed:

'_symmetry_cell_setting' value 'Monoclinic' changed to 'monoclinic'
according to
/usr/data/users/saulius/automatic-downloads/retrospective/RSC/lib/dictionaries/cif_core.dic
dictionary named 'cif_core.dic' version 2.4.2 from 2011-04-26.

Automatic conversion script
Id: cif_fix_values 2281 2013-09-26 08:29:07Z andrius 

 Updated bibliographic information.

 Antanas Vaitkus,
 2019-09-18

 Marked entry as a duplicate of entry 7200504.

 Antanas Vaitkus,
 2019-09-18
;
_cod_original_sg_symbol_H-M C2
_cod_database_code 7215550

loop_
_symmetry_equiv_pos_as_xyz
'x, y, z'
'-x, y, -z'
'x+1/2, y+1/2, z'
'-x+1/2, y+1/2, -z'

loop_
_atom_site_label
_atom_site_type_symbol
_atom_site_fract_x
_atom_site_fract_y
_atom_site_fract_z
_atom_site_U_iso_or_equiv
_atom_site_adp_type
_atom_site_occupancy
_atom_site_symmetry_multiplicity
_atom_site_calc_flag
_atom_site_refinement_flags
C1 C 0.47147(9) 0.7302(3) 0.9921(3) 0.0124(5) Uani 1 1 d .
C2 C 0.44919(10) 0.8143(4) 1.1030(3) 0.0141(5) Uani 1 1 d .
C3 C 0.39535(10) 0.8100(4) 1.0957(3) 0.0162(6) Uani 1 1 d .
H3 H 0.3810 0.8599 1.1776 0.019 Uiso 1 1 calc R
C4 C 0.36367(11) 0.7340(4) 0.9706(3) 0.0155(6) Uani 1 1 d .
H4 H 0.3274 0.7316 0.9662 0.019 Uiso 1 1 calc R
C5 C 0.35163(10) 0.5951(4) 0.7105(3) 0.0152(6) Uani 1 1 d .
H5 H 0.3151 0.6008 0.7005 0.018 Uiso 1 1 calc R
C6 C 0.37282(10) 0.5263(4) 0.5945(3) 0.0161(6) Uani 1 1 d .
C7 C 0.42650(10) 0.5081(3) 0.6073(3) 0.0161(6) Uani 1 1 d .
H7 H 0.4404 0.4550 0.5258 0.019 Uiso 1 1 calc R
C8 C 0.45856(10) 0.5679(3) 0.7388(3) 0.0148(5) Uani 1 1 d .
H8 H 0.4949 0.5534 0.7485 0.018 Uiso 1 1 calc R
C9 C 0.43891(10) 0.6511(4) 0.8614(3) 0.0129(5) Uani 1 1 d .
C10 C 0.38441(10) 0.6588(4) 0.8476(3) 0.0135(6) Uani 1 1 d .
O2 O 0.48097(7) 0.9061(2) 1.2173(2) 0.0170(5) Uani 1 1 d .
H2 H 0.4655 0.9252 1.2908 0.026 Uiso 1 1 calc R
Br6 Br 0.329965(9) 0.44855(5) 0.40649(3) 0.02015(8) Uani 1 1 d .
C11 C 0.30159(11) 1.1349(4) 0.7507(3) 0.0170(6) Uani 1 1 d .
H11 H 0.2649 1.1317 0.7267 0.020 Uiso 1 1 calc R
C12 C 0.32695(10) 1.2064(4) 0.8904(3) 0.0163(6) Uani 1 1 d .
C13 C 0.38138(11) 1.2080(4) 0.9277(3) 0.0143(6) Uani 1 1 d .
C14 C 0.41007(11) 1.1417(4) 0.8234(3) 0.0165(6) Uani 1 1 d .
H14 H 0.4468 1.1427 0.8480 0.020 Uiso 1 1 calc R
C15 C 0.38426(10) 1.0736(4) 0.6823(3) 0.0159(6) Uani 1 1 d .
C16 C 0.33022(11) 1.0682(3) 0.6464(3) 0.0155(6) Uani 1 1 d .
C17 C 0.29650(11) 1.2818(4) 0.9966(3) 0.0204(6) Uani 1 1 d .
N18 N 0.27190(10) 1.3426(4) 1.0761(3) 0.0310(6) Uani 1 1 d .
C19 C 0.40766(11) 1.2757(4) 1.0763(3) 0.0168(6) Uani 1 1 d .
N20 N 0.42914(10) 1.3246(4) 1.1943(3) 0.0249(6) Uani 1 1 d .
C21 C 0.41303(10) 1.0146(4) 0.5675(3) 0.0192(6) Uani 1 1 d .
N22 N 0.43418(8) 0.9737(5) 0.4715(2) 0.0254(6) Uani 1 1 d .
C23 C 0.30432(10) 0.9956(3) 0.4989(3) 0.0183(7) Uani 1 1 d .
N24 N 0.28487(8) 0.9397(5) 0.3817(3) 0.0276(5) Uani 1 1 d .

loop_
_atom_site_aniso_label
_atom_site_aniso_U_11
_atom_site_aniso_U_22
_atom_site_aniso_U_33
_atom_site_aniso_U_23
_atom_site_aniso_U_13
_atom_site_aniso_U_12
C1 0.0106(13) 0.0126(13) 0.0138(13) 0.0036(10) 0.0017(10) -0.0003(10)
C2 0.0132(13) 0.0155(13) 0.0130(13) 0.0021(11) 0.0015(11) -0.0005(11)
C3 0.0168(15) 0.0171(14) 0.0163(14) 0.0022(11) 0.0071(11) 0.0030(11)
C4 0.0108(14) 0.0156(14) 0.0209(15) 0.0048(12) 0.0050(12) 0.0004(11)
C5 0.0104(13) 0.0154(14) 0.0191(14) 0.0043(11) 0.0008(11) 0.0001(11)
C6 0.0174(14) 0.0159(12) 0.0118(13) -0.0006(10) -0.0049(11) -0.0044(11)
C7 0.0170(14) 0.0162(14) 0.0152(13) 0.0001(10) 0.0034(11) -0.0001(10)
C8 0.0114(13) 0.0148(13) 0.0180(14) 0.0030(11) 0.0026(11) 0.0008(11)
C9 0.0121(13) 0.0130(13) 0.0134(13) 0.0039(10) 0.0019(10) 0.0003(11)
C10 0.0144(14) 0.0112(13) 0.0142(14) 0.0035(11) 0.0011(11) 0.0000(11)
O2 0.0121(9) 0.0261(15) 0.0129(9) -0.0055(8) 0.0024(7) 0.0004(8)
Br6 0.01890(13) 0.02326(13) 0.01561(12) -0.00202(16) -0.00344(9) -0.00008(17)
C11 0.0138(14) 0.0162(14) 0.0201(15) 0.0010(11) 0.0010(11) 0.0002(11)
C12 0.0179(15) 0.0149(14) 0.0168(14) 0.0005(11) 0.0049(12) -0.0004(11)
C13 0.0136(14) 0.0144(14) 0.0150(15) 0.0040(12) 0.0033(12) -0.0011(11)
C14 0.0145(14) 0.0176(14) 0.0176(15) 0.0044(11) 0.0035(11) 0.0002(11)
C15 0.0185(14) 0.0152(14) 0.0146(13) 0.0043(11) 0.0045(11) 0.0006(11)
C16 0.0199(15) 0.0110(13) 0.0150(13) 0.0015(11) 0.0018(11) -0.0015(11)
C17 0.0155(15) 0.0238(16) 0.0193(15) -0.0037(12) -0.0029(12) -0.0016(12)
N18 0.0215(14) 0.0457(17) 0.0251(15) -0.0127(13) 0.0028(12) -0.0019(12)
C19 0.0142(14) 0.0167(14) 0.0201(15) 0.0012(11) 0.0051(12) 0.0004(11)
N20 0.0233(14) 0.0300(15) 0.0209(14) -0.0012(12) 0.0028(11) -0.0021(11)
C21 0.0130(14) 0.0242(15) 0.0189(14) 0.0026(11) -0.0005(12) -0.0003(11)
N22 0.0211(11) 0.0371(18) 0.0179(11) -0.0025(13) 0.0039(9) 0.0046(13)
C23 0.0175(14) 0.0183(17) 0.0196(14) -0.0005(11) 0.0048(12) -0.0006(10)
N24 0.0252(12) 0.0318(14) 0.0244(12) -0.0070(17) 0.0014(10) -0.0051(17)

loop_
_atom_type_symbol
_atom_type_description
_atom_type_scat_dispersion_real
_atom_type_scat_dispersion_imag
_atom_type_scat_source
C C 0.0033 0.0016 'International Tables Vol C Tables 4.2.6.8 and 6.1.1.4'
H H 0.0000 0.0000 'International Tables Vol C Tables 4.2.6.8 and 6.1.1.4'
N N 0.0061 0.0033 'International Tables Vol C Tables 4.2.6.8 and 6.1.1.4'
O O 0.0106 0.0060 'International Tables Vol C Tables 4.2.6.8 and 6.1.1.4'
Br Br -0.2901 2.4595 'International Tables Vol C Tables 4.2.6.8 and 6.1.1.4'

loop_
_geom_angle_atom_site_label_1
_geom_angle_atom_site_label_2
_geom_angle_atom_site_label_3
_geom_angle
_geom_angle_site_symmetry_3
C2 C1 C9 119.0(2) .
C2 C1 C1 119.7(3) 2_657
C9 C1 C1 121.3(2) 2_657
O2 C2 C1 117.5(2) .
O2 C2 C3 121.2(2) .
C1 C2 C3 121.3(2) .
C4 C3 C2 120.0(3) .
C3 C4 C10 120.7(3) .
C6 C5 C10 119.5(3) .
C5 C6 C7 122.0(2) .
C5 C6 Br6 120.5(2) .
C7 C6 Br6 117.47(19) .
C8 C7 C6 119.1(2) .
C7 C8 C9 121.7(3) .
C10 C9 C1 119.8(2) .
C10 C9 C8 117.5(2) .
C1 C9 C8 122.7(2) .
C4 C10 C9 118.9(3) .
C4 C10 C5 121.1(3) .
C9 C10 C5 120.0(3) .
C16 C11 C12 119.5(3) .
C11 C12 C13 120.4(2) .
C11 C12 C17 119.0(2) .
C13 C12 C17 120.7(3) .
C14 C13 C12 120.2(3) .
C14 C13 C19 119.6(3) .
C12 C13 C19 120.2(3) .
C13 C14 C15 118.9(3) .
C14 C15 C16 121.0(3) .
C14 C15 C21 120.2(3) .
C16 C15 C21 118.8(2) .
C11 C16 C15 120.0(3) .
C11 C16 C23 120.2(3) .
C15 C16 C23 119.8(2) .
N18 C17 C12 178.2(3) .
N20 C19 C13 178.1(3) .
N22 C21 C15 176.5(3) .
N24 C23 C16 178.5(3) .

loop_
_geom_bond_atom_site_label_1
_geom_bond_atom_site_label_2
_geom_bond_distance
_geom_bond_site_symmetry_2
C1 C2 1.379(3) .
C1 C9 1.421(4) .
C1 C1 1.483(5) 2_657
C2 O2 1.359(3) .
C2 C3 1.408(4) .
C3 C4 1.367(4) .
C4 C10 1.417(4) .
C5 C6 1.354(4) .
C5 C10 1.422(4) .
C6 C7 1.404(4) .
C6 Br6 1.904(3) .
C7 C8 1.369(4) .
C8 C9 1.423(4) .
C9 C10 1.419(4) .
C11 C16 1.386(4) .
C11 C12 1.386(4) .
C12 C13 1.409(4) .
C12 C17 1.454(4) .
C13 C14 1.385(4) .
C13 C19 1.447(4) .
C14 C15 1.391(4) .
C15 C16 1.398(4) .
C15 C21 1.442(4) .
C16 C23 1.449(4) .
C17 N18 1.134(4) .
C19 N20 1.142(4) .
C21 N22 1.139(3) .
C23 N24 1.138(3) .
